data_7055940
loop_
_publ_author_name
'Levason, William'
'Pugh, David'
'Reid, Gillian'

_publ_section_title
;
 Imidazolium-based ionic liquids with large weakly coordinating anions
;
_journal_issue 4
_journal_name_full 'New J. Chem.'
_journal_page_first 1677
_journal_paper_doi 10.1039/C6NJ03674K
_journal_volume 41
_journal_year 2017
_chemical_formula_moiety 'C32 H12 B F24, C10 H13 N2, C H2 Cl2'
_chemical_formula_sum 'C43 H27 B Cl2 F24 N2'
_chemical_formula_weight 1109.37
_chemical_name_systematic
;
 ?
;
_space_group_crystal_system triclinic
_space_group_IT_number 2
_space_group_name_Hall '-P 1'
_space_group_name_H-M_alt 'P -1'
_symmetry_space_group_name_Hall '-P 1'
_symmetry_space_group_name_H-M 'P -1'
_atom_sites_solution_hydrogens geom
_audit_creation_method SHELXL-2013
_audit_update_record
;
2016-11-01 deposited with the CCDC.
2017-01-16 downloaded from the CCDC.
;
_cell_angle_alpha 76.854(3)
_cell_angle_beta 75.421(3)
_cell_angle_gamma 67.846(4)
_cell_formula_units_Z 2
_cell_length_a 12.2647(5)
_cell_length_b 13.6343(5)
_cell_length_c 14.9811(5)
_cell_measurement_reflns_used 16778
_cell_measurement_temperature 100(2)
_cell_measurement_theta_max 32.0980
_cell_measurement_theta_min 2.0840
_cell_volume 2220.82(16)
_computing_cell_refinement 'CrysAlisPro 1.171.38.41 (Rigaku OD, 2015)'
_computing_data_collection 'CrysAlisPro 1.171.38.41 (Rigaku OD, 2015)'
_computing_data_reduction 'CrysAlisPro 1.171.38.41 (Rigaku OD, 2015)'
_computing_molecular_graphics 'ORTEP-III (Farrugia, 2013)'
_computing_publication_material 'PLATON (Spek, 2003), WinGX (Farrugia, 1999) and enCIFer (Allen et al., 2004).'
_computing_structure_refinement 'SHELXL-2013 (Sheldrick, 2013)'
_computing_structure_solution SUPERFLIP
_diffrn_ambient_temperature 100(2)
_diffrn_detector 'CCD plate'
_diffrn_detector_area_resol_mean 28.5714
_diffrn_detector_type 'Rigaku HG Saturn724+ (2x2 bin mode)'
_diffrn_measured_fraction_theta_full 0.997
_diffrn_measured_fraction_theta_max 0.999
_diffrn_measurement_device 'four-circle \k diffractometer'
_diffrn_measurement_device_type 'Rigaku AFC12 (Right)'
_diffrn_measurement_method 'profile data from \w-scans'
_diffrn_measurement_specimen_support 'MiTeGen micromount'
_diffrn_radiation_collimation 'Confocal mirrors, VHF Varimax '
_diffrn_radiation_type MoK\a
_diffrn_radiation_wavelength 0.71075
_diffrn_reflns_av_R_equivalents 0.0352
_diffrn_reflns_av_unetI/netI 0.0301
_diffrn_reflns_Laue_measured_fraction_full 0.997
_diffrn_reflns_Laue_measured_fraction_max 0.999
_diffrn_reflns_limit_h_max 15
_diffrn_reflns_limit_h_min -15
_diffrn_reflns_limit_k_max 17
_diffrn_reflns_limit_k_min -16
_diffrn_reflns_limit_l_max 19
_diffrn_reflns_limit_l_min -19
_diffrn_reflns_number 34008
_diffrn_reflns_point_group_measured_fraction_full 0.997
_diffrn_reflns_point_group_measured_fraction_max 0.999
_diffrn_reflns_theta_full 27.500
_diffrn_reflns_theta_max 27.481
_diffrn_reflns_theta_min 2.960
_diffrn_source 'Rotating Anode'
_diffrn_source_current 55.0
_diffrn_source_power 2.475
_diffrn_source_voltage 45.0
_exptl_absorpt_coefficient_mu 0.284
_exptl_absorpt_correction_T_max 1.00000
_exptl_absorpt_correction_T_min 0.83547
_exptl_absorpt_correction_type multi-scan
_exptl_absorpt_process_details
;
CrysAlisPro 1.171.38.41 (Rigaku Oxford Diffraction, 2015)
Empirical absorption correction using spherical harmonics,
 implemented in SCALE3 ABSPACK scaling algorithm.
;
_exptl_crystal_colour colourless
_exptl_crystal_density_diffrn 1.659
_exptl_crystal_description plate
_exptl_crystal_F_000 1108
_exptl_crystal_size_max 0.090
_exptl_crystal_size_mid 0.070
_exptl_crystal_size_min 0.060
_refine_diff_density_max 1.440
_refine_diff_density_min -1.065
_refine_diff_density_rms 0.101
_refine_ls_extinction_method none
_refine_ls_goodness_of_fit_ref 1.019
_refine_ls_hydrogen_treatment constr
_refine_ls_matrix_type full
_refine_ls_number_parameters 707
_refine_ls_number_reflns 10153
_refine_ls_number_restraints 952
_refine_ls_restrained_S_all 1.040
_refine_ls_R_factor_all 0.0911
_refine_ls_R_factor_gt 0.0729
_refine_ls_shift/su_max 0.000
_refine_ls_shift/su_mean 0.000
_refine_ls_structure_factor_coef Fsqd
_refine_ls_weighting_details 'w=1/[\s^2^(Fo^2^)+(0.1282P)^2^+3.0951P] where P=(Fo^2^+2Fc^2^)/3'
_refine_ls_weighting_scheme calc
_refine_ls_wR_factor_gt 0.2019
_refine_ls_wR_factor_ref 0.2187
_reflns_Friedel_coverage 0.000
_reflns_number_gt 7859
_reflns_number_total 10153
_reflns_threshold_expression 'I > 2\s(I)'
_cod_data_source_file c6nj03674k2.cif
_cod_data_source_block embim_barf
_cod_depositor_comments 'Adding full bibliography for 7055936--7055943.cif.'
_cod_database_code 7055940
_shelx_space_group_comment
;
The symmetry employed for this shelxl refinement is uniquely defined
by the following loop, which should always be used as a source of
symmetry information in preference to the above space-group names.
They are only intended as comments.
;
_shelx_estimated_absorpt_t_min 0.975
_shelx_estimated_absorpt_t_max 0.983
_oxdiff_exptl_absorpt_empirical_full_min 0.480
_oxdiff_exptl_absorpt_empirical_full_max 3.088
_oxdiff_exptl_absorpt_empirical_details
;
Empirical correction (ABSPACK) includes:
- Absorption correction using spherical harmonics
- Frame scaling
- Detector area scaling
;
_shelxl_version_number 2013-4

loop_
_space_group_symop_operation_xyz
'x, y, z'
'-x, -y, -z'

loop_
_atom_site_label
_atom_site_type_symbol
_atom_site_fract_x
_atom_site_fract_y
_atom_site_fract_z
_atom_site_U_iso_or_equiv
_atom_site_adp_type
_atom_site_occupancy
_atom_site_site_symmetry_order
_atom_site_calc_flag
_atom_site_refinement_flags_posn
_atom_site_refinement_flags_adp
_atom_site_refinement_flags_occupancy
_atom_site_disorder_assembly
_atom_site_disorder_group
C1 C -0.0735(2) 0.79669(19) -0.18925(18) 0.0179(5) Uani 1 1 d . U . . .
C2 C -0.1364(2) 0.8027(2) -0.25741(19) 0.0207(5) Uani 1 1 d . U . . .
H2 H -0.0938 0.7918 -0.3188 0.025 Uiso 1 1 calc R U . . .
C3 C -0.2595(2) 0.8242(2) -0.2379(2) 0.0239(5) Uani 1 1 d . U . . .
C4 C -0.3252(2) 0.8405(2) -0.1498(2) 0.0235(5) Uani 1 1 d . U . . .
H4 H -0.4092 0.8548 -0.1366 0.028 Uiso 1 1 calc R U . . .
C5 C -0.2652(2) 0.8355(2) -0.08174(19) 0.0219(5) Uani 1 1 d . U . . .
C6 C -0.1424(2) 0.81469(19) -0.10094(18) 0.0192(5) Uani 1 1 d . U . . .
H6 H -0.1040 0.8126 -0.0525 0.023 Uiso 1 1 calc R U . . .
C7 C -0.3223(3) 0.8332(3) -0.3138(2) 0.0338(7) Uani 1 1 d . U . . .
C8 C -0.3332(3) 0.8552(3) 0.0137(2) 0.0298(6) Uani 1 1 d . U . . .
C9 C 0.0668(2) 0.90666(19) -0.24253(18) 0.0174(5) Uani 1 1 d . U . . .
C10 C 0.0578(2) 0.9627(2) -0.33250(19) 0.0202(5) Uani 1 1 d . U . . .
H10 H 0.0587 0.9262 -0.3798 0.024 Uiso 1 1 calc R U . . .
C11 C 0.0475(2) 1.0696(2) -0.35499(18) 0.0214(5) Uani 1 1 d . U . . .
C12 C 0.0452(2) 1.1262(2) -0.28844(19) 0.0227(5) Uani 1 1 d . U . . .
H12 H 0.0401 1.1991 -0.3041 0.027 Uiso 1 1 calc R U . . .
C13 C 0.0506(2) 1.0733(2) -0.19853(19) 0.0212(5) Uani 1 1 d . U . . .
C14 C 0.0612(2) 0.9662(2) -0.17614(18) 0.0199(5) Uani 1 1 d . U . . .
H14 H 0.0648 0.9323 -0.1136 0.024 Uiso 1 1 calc R U . . .
C15 C 0.0356(3) 1.1253(2) -0.4515(2) 0.0286(6) Uani 1 1 d . U . . .
C16 C 0.0401(3) 1.1320(2) -0.1229(2) 0.0286(6) Uani 1 1 d . U . . .
C17 C 0.1420(2) 0.7145(2) -0.29896(18) 0.0204(5) Uani 1 1 d . U . . .
C18 C 0.1145(3) 0.6296(2) -0.3134(2) 0.0249(6) Uani 1 1 d . U . . .
H18 H 0.0470 0.6140 -0.2746 0.030 Uiso 1 1 calc R U . . .
C19 C 0.1827(3) 0.5670(2) -0.3829(2) 0.0306(6) Uani 1 1 d . U . . .
C20 C 0.2817(3) 0.5869(2) -0.4408(2) 0.0306(6) Uani 1 1 d . U . . .
H20 H 0.3274 0.5454 -0.4891 0.037 Uiso 1 1 calc R U . . .
C21 C 0.3122(3) 0.6685(2) -0.4264(2) 0.0261(6) Uani 1 1 d . U . . .
C22 C 0.2439(2) 0.7306(2) -0.35682(19) 0.0218(5) Uani 1 1 d . U . . .
H22 H 0.2678 0.7861 -0.3484 0.026 Uiso 1 1 calc R U . . .
C23 C 0.1493(4) 0.4765(3) -0.3929(3) 0.0513(10) Uani 1 1 d . U . . .
C24 C 0.4176(3) 0.6942(3) -0.4862(2) 0.0315(6) Uani 1 1 d . U . . .
C25 C 0.1367(2) 0.72158(19) -0.12601(18) 0.0186(5) Uani 1 1 d . U . . .
C26 C 0.1012(2) 0.6458(2) -0.05773(19) 0.0206(5) Uani 1 1 d . U . . .
H26 H 0.0331 0.6306 -0.0614 0.025 Uiso 1 1 calc R U . . .
C27 C 0.1613(3) 0.5919(2) 0.0153(2) 0.0243(6) Uani 1 1 d . U . . .
C28 C 0.2613(3) 0.6100(2) 0.0237(2) 0.0243(5) Uani 1 1 d . U . . .
H28 H 0.3022 0.5732 0.0741 0.029 Uiso 1 1 calc R U . . .
C29 C 0.2999(2) 0.6836(2) -0.0441(2) 0.0238(5) Uani 1 1 d . U . . .
C30 C 0.2391(2) 0.7381(2) -0.11709(19) 0.0206(5) Uani 1 1 d . U . . .
H30 H 0.2679 0.7882 -0.1624 0.025 Uiso 1 1 calc R U . . .
C31 C 0.1189(3) 0.5103(2) 0.0848(2) 0.0351(7) Uani 1 1 d . U . . .
C32 C 0.4055(3) 0.7077(3) -0.0365(2) 0.0316(6) Uani 1 1 d . U . . .
C33 C 0.6776(4) 0.5532(4) 0.1770(3) 0.0614(12) Uani 1 1 d . U . . .
H33A H 0.6780 0.5443 0.1138 0.092 Uiso 1 1 calc R U . . .
H33B H 0.7050 0.4826 0.2146 0.092 Uiso 1 1 calc R U . . .
H33C H 0.7311 0.5924 0.1742 0.092 Uiso 1 1 calc R U . . .
C34 C 0.5159(3) 0.7133(3) 0.2293(2) 0.0372(7) Uani 1 1 d . U . . .
H34 H 0.5657 0.7561 0.2146 0.045 Uiso 1 1 calc R U . . .
C35 C 0.3237(3) 0.8603(3) 0.2709(3) 0.0418(8) Uani 1 1 d . U . . .
H35A H 0.3736 0.9025 0.2718 0.050 Uiso 1 1 calc R U . . .
H35B H 0.2658 0.8621 0.3305 0.050 Uiso 1 1 calc R U . . .
C36 C 0.2582(3) 0.9084(3) 0.1922(3) 0.0459(9) Uani 1 1 d . U . . .
H36A H 0.3155 0.9109 0.1336 0.069 Uiso 1 1 calc R U . . .
H36B H 0.2044 0.9813 0.2011 0.069 Uiso 1 1 calc R U . . .
H36C H 0.2112 0.8650 0.1899 0.069 Uiso 1 1 calc R U . . .
C37 C 0.3589(3) 0.6645(3) 0.2759(2) 0.0355(7) Uani 1 1 d . U . . .
C38 C 0.4581(3) 0.5784(3) 0.2496(2) 0.0401(7) Uani 1 1 d . U . . .
C39 C 0.4502(5) 0.4783(3) 0.2558(3) 0.0562(11) Uani 1 1 d . U . . .
H39 H 0.5178 0.4188 0.2371 0.067 Uiso 1 1 calc R U . . .
C40 C 0.3404(5) 0.4706(3) 0.2901(3) 0.0596(11) Uani 1 1 d . U . . .
H40 H 0.3318 0.4027 0.2974 0.071 Uiso 1 1 calc R U . . .
C41 C 0.2403(4) 0.5559(3) 0.3150(3) 0.0519(10) Uani 1 1 d . U . . .
H41 H 0.1649 0.5459 0.3362 0.062 Uiso 1 1 calc R U . . .
C42 C 0.2473(4) 0.6552(3) 0.3098(3) 0.0445(8) Uani 1 1 d . U . . .
H42 H 0.1790 0.7142 0.3284 0.053 Uiso 1 1 calc R U . . .
C43 C 0.6236(4) -0.0952(4) 0.3914(4) 0.0616(12) Uani 1 1 d . U . . .
H43A H 0.5448 -0.1010 0.4239 0.074 Uiso 1 1 calc R U . . .
H43B H 0.6869 -0.1581 0.4167 0.074 Uiso 1 1 calc R U . . .
N1 N 0.5544(3) 0.6139(2) 0.2200(2) 0.0412(7) Uani 1 1 d . U . . .
N2 N 0.4000(3) 0.7496(2) 0.2615(2) 0.0348(6) Uani 1 1 d . U . . .
B1 B 0.0678(3) 0.7836(2) -0.2140(2) 0.0174(5) Uani 1 1 d . U . . .
F1 F -0.42352(18) 0.81116(19) -0.28212(14) 0.0438(5) Uani 1 1 d . U . . .
F2 F -0.3510(2) 0.93086(19) -0.36304(15) 0.0509(6) Uani 1 1 d . U . . .
F3 F -0.2562(2) 0.7666(2) -0.37499(15) 0.0510(6) Uani 1 1 d . U . . .
F4 F -0.27370(16) 0.79077(16) 0.08031(12) 0.0356(4) Uani 1 1 d . U . . .
F5 F -0.3571(2) 0.95434(17) 0.02856(15) 0.0463(5) Uani 1 1 d . U . . .
F6 F -0.43844(17) 0.8406(2) 0.03180(14) 0.0469(5) Uani 1 1 d . U . . .
F7 F 0.10399(18) 1.06439(15) -0.51621(12) 0.0371(4) Uani 1 1 d . U . . .
F8 F -0.07655(18) 1.15421(17) -0.46589(13) 0.0417(5) Uani 1 1 d . U . . .
F9 F 0.0620(3) 1.21409(17) -0.47131(14) 0.0541(6) Uani 1 1 d . U . . .
F10 F 0.0593(2) 1.22437(14) -0.15365(14) 0.0403(5) Uani 1 1 d . U . . .
F11 F 0.1158(2) 1.07504(15) -0.06488(14) 0.0437(5) Uani 1 1 d . U . . .
F12 F -0.06909(19) 1.15430(17) -0.06927(14) 0.0438(5) Uani 1 1 d . U . . .
F13A F 0.0448(7) 0.4829(7) -0.3648(8) 0.077(3) Uani 0.508(14) 1 d . U P A 1
F14A F 0.2113(11) 0.3836(5) -0.3314(7) 0.083(3) Uani 0.508(14) 1 d . U P A 1
F15A F 0.1913(12) 0.4424(11) -0.4719(8) 0.063(3) Uani 0.508(14) 1 d . U P A 1
F13B F 0.2256(11) 0.4181(11) -0.4548(10) 0.065(3) Uani 0.492(14) 1 d . U P A 2
F14B F 0.0393(8) 0.5211(7) -0.4280(10) 0.093(3) Uani 0.492(14) 1 d . U P A 2
F15B F 0.1241(12) 0.4185(7) -0.3198(5) 0.077(3) Uani 0.492(14) 1 d . U P A 2
F16 F 0.48070(18) 0.62591(16) -0.54640(14) 0.0440(5) Uani 1 1 d . U . . .
F17 F 0.4932(2) 0.6966(2) -0.43738(16) 0.0574(6) Uani 1 1 d . U . . .
F18 F 0.38644(19) 0.79089(16) -0.53721(16) 0.0474(5) Uani 1 1 d . U . . .
F19 F 0.0006(2) 0.53812(16) 0.10550(15) 0.0469(5) Uani 1 1 d . U . . .
F20 F 0.1550(2) 0.41844(16) 0.0515(2) 0.0607(7) Uani 1 1 d . U . . .
F21 F 0.1561(3) 0.4888(3) 0.16406(19) 0.0849(10) Uani 1 1 d . U . . .
F22A F 0.4305(4) 0.6830(4) 0.0472(2) 0.0620(14) Uani 0.755(7) 1 d . U P B 1
F23A F 0.3929(3) 0.8119(3) -0.0619(3) 0.0601(12) Uani 0.755(7) 1 d . U P B 1
F24A F 0.5045(3) 0.6611(4) -0.0932(3) 0.0679(14) Uani 0.755(7) 1 d . U P B 1
F22B F 0.4551(10) 0.7421(12) -0.1082(7) 0.056(3) Uani 0.245(7) 1 d . U P B 2
F23B F 0.4884(9) 0.6130(9) -0.0056(11) 0.065(4) Uani 0.245(7) 1 d . U P B 2
F24B F 0.3805(12) 0.7577(14) 0.0311(11) 0.072(4) Uani 0.245(7) 1 d . U P B 2
Cl1 Cl 0.63461(9) 0.02312(9) 0.41035(7) 0.0506(3) Uani 1 1 d . U . . .
Cl2 Cl 0.63990(13) -0.09279(15) 0.26949(10) 0.0860(5) Uani 1 1 d . U . . .

loop_
_atom_site_aniso_label
_atom_site_aniso_U_11
_atom_site_aniso_U_22
_atom_site_aniso_U_33
_atom_site_aniso_U_23
_atom_site_aniso_U_13
_atom_site_aniso_U_12
C1 0.0200(12) 0.0149(10) 0.0206(12) -0.0024(9) -0.0052(9) -0.0071(9)
C2 0.0219(12) 0.0221(12) 0.0200(12) -0.0008(9) -0.0050(10) -0.0100(10)
C3 0.0240(13) 0.0274(13) 0.0236(13) 0.0006(10) -0.0090(11) -0.0119(11)
C4 0.0197(12) 0.0255(13) 0.0260(13) -0.0002(10) -0.0064(10) -0.0091(10)
C5 0.0207(12) 0.0214(12) 0.0232(13) -0.0034(10) -0.0022(10) -0.0080(10)
C6 0.0204(12) 0.0177(11) 0.0214(12) -0.0036(9) -0.0057(10) -0.0070(9)
C7 0.0284(15) 0.0503(18) 0.0280(15) -0.0029(13) -0.0082(12) -0.0189(13)
C8 0.0222(13) 0.0405(16) 0.0274(14) -0.0086(12) -0.0005(11) -0.0119(12)
C9 0.0150(11) 0.0180(11) 0.0197(12) -0.0042(9) -0.0017(9) -0.0063(9)
C10 0.0215(12) 0.0204(12) 0.0211(12) -0.0049(9) -0.0040(10) -0.0086(10)
C11 0.0230(12) 0.0219(12) 0.0196(12) -0.0010(9) -0.0045(10) -0.0089(10)
C12 0.0261(13) 0.0181(11) 0.0248(13) -0.0031(10) -0.0062(11) -0.0077(10)
C13 0.0229(13) 0.0217(12) 0.0220(12) -0.0069(10) -0.0035(10) -0.0092(10)
C14 0.0203(12) 0.0214(12) 0.0186(12) -0.0036(9) -0.0042(10) -0.0070(9)
C15 0.0404(16) 0.0233(13) 0.0226(13) -0.0001(10) -0.0068(12) -0.0125(12)
C16 0.0380(16) 0.0240(13) 0.0279(14) -0.0073(11) -0.0076(12) -0.0123(11)
C17 0.0223(12) 0.0194(11) 0.0195(12) -0.0034(9) -0.0064(10) -0.0052(9)
C18 0.0262(14) 0.0248(13) 0.0248(13) -0.0084(10) -0.0026(11) -0.0084(10)
C19 0.0352(16) 0.0267(14) 0.0322(15) -0.0134(11) -0.0029(12) -0.0101(12)
C20 0.0331(15) 0.0279(14) 0.0270(14) -0.0119(11) -0.0012(12) -0.0044(11)
C21 0.0235(13) 0.0273(13) 0.0223(13) -0.0046(10) -0.0024(11) -0.0035(10)
C22 0.0225(12) 0.0207(12) 0.0211(12) -0.0038(9) -0.0050(10) -0.0050(10)
C23 0.063(2) 0.050(2) 0.052(2) -0.0336(17) 0.0119(18) -0.0303(18)
C24 0.0273(15) 0.0355(15) 0.0255(14) -0.0076(12) 0.0008(12) -0.0057(12)
C25 0.0193(12) 0.0170(11) 0.0208(12) -0.0064(9) -0.0038(9) -0.0053(9)
C26 0.0233(12) 0.0182(11) 0.0239(13) -0.0048(9) -0.0073(10) -0.0081(9)
C27 0.0303(14) 0.0191(12) 0.0270(14) -0.0027(10) -0.0093(11) -0.0099(10)
C28 0.0281(14) 0.0204(12) 0.0267(14) -0.0030(10) -0.0113(11) -0.0071(10)
C29 0.0206(12) 0.0260(13) 0.0262(14) -0.0059(10) -0.0072(11) -0.0066(10)
C30 0.0195(12) 0.0213(12) 0.0208(12) -0.0031(9) -0.0023(10) -0.0077(9)
C31 0.0498(19) 0.0302(15) 0.0367(17) 0.0093(12) -0.0238(15) -0.0244(14)
C32 0.0249(14) 0.0430(17) 0.0307(15) -0.0010(12) -0.0096(12) -0.0155(12)
C33 0.045(2) 0.052(2) 0.063(3) -0.020(2) -0.014(2) 0.0191(18)
C34 0.0308(16) 0.0480(18) 0.0281(16) -0.0081(13) -0.0037(13) -0.0078(13)
C35 0.0377(18) 0.0311(16) 0.052(2) -0.0105(14) 0.0004(15) -0.0091(13)
C36 0.0314(17) 0.0275(15) 0.070(3) -0.0016(15) -0.0099(17) -0.0029(13)
C37 0.0510(19) 0.0317(15) 0.0289(15) -0.0044(12) -0.0078(14) -0.0197(14)
C38 0.0476(19) 0.0405(17) 0.0312(17) -0.0006(13) -0.0156(15) -0.0112(14)
C39 0.077(3) 0.0309(17) 0.058(3) -0.0044(16) -0.030(2) -0.0046(17)
C40 0.085(3) 0.0369(19) 0.067(3) 0.0067(18) -0.036(2) -0.027(2)
C41 0.063(2) 0.050(2) 0.056(2) 0.0078(18) -0.026(2) -0.0340(19)
C42 0.047(2) 0.0419(18) 0.047(2) -0.0031(15) -0.0074(16) -0.0198(16)
C43 0.055(3) 0.073(3) 0.065(3) -0.029(2) 0.004(2) -0.029(2)
N1 0.0410(16) 0.0385(15) 0.0333(15) -0.0038(12) -0.0106(12) 0.0000(12)
N2 0.0361(14) 0.0332(13) 0.0337(14) -0.0101(11) -0.0039(11) -0.0089(11)
B1 0.0198(13) 0.0170(12) 0.0172(13) -0.0042(10) -0.0037(10) -0.0073(10)
F1 0.0345(10) 0.0752(14) 0.0352(10) -0.0030(9) -0.0130(8) -0.0323(10)
F2 0.0529(13) 0.0613(13) 0.0439(12) 0.0175(10) -0.0312(10) -0.0258(11)
F3 0.0435(12) 0.0839(16) 0.0392(11) -0.0276(11) -0.0125(9) -0.0227(11)
F4 0.0305(9) 0.0509(11) 0.0221(8) -0.0045(7) -0.0026(7) -0.0120(8)
F5 0.0505(12) 0.0412(11) 0.0395(11) -0.0207(9) 0.0041(9) -0.0065(9)
F6 0.0276(10) 0.0893(16) 0.0301(10) -0.0121(10) 0.0022(8) -0.0296(10)
F7 0.0443(11) 0.0393(10) 0.0198(8) -0.0023(7) -0.0018(7) -0.0093(8)
F8 0.0393(11) 0.0482(11) 0.0288(9) 0.0000(8) -0.0150(8) -0.0029(8)
F9 0.106(2) 0.0403(11) 0.0317(10) 0.0105(8) -0.0202(11) -0.0464(12)
F10 0.0669(13) 0.0277(9) 0.0372(10) -0.0089(7) -0.0108(9) -0.0248(9)
F11 0.0678(14) 0.0326(10) 0.0407(11) -0.0114(8) -0.0305(10) -0.0115(9)
F12 0.0481(12) 0.0491(11) 0.0382(11) -0.0267(9) 0.0073(9) -0.0190(9)
F13A 0.060(3) 0.074(5) 0.123(7) -0.070(5) 0.019(4) -0.044(3)
F14A 0.121(7) 0.040(3) 0.108(5) -0.001(3) -0.045(5) -0.040(4)
F15A 0.100(7) 0.067(6) 0.045(3) -0.033(3) 0.007(4) -0.051(5)
F13B 0.069(5) 0.053(5) 0.083(6) -0.051(4) 0.015(4) -0.025(3)
F14B 0.088(4) 0.080(5) 0.146(7) -0.040(5) -0.046(5) -0.039(3)
F15B 0.131(8) 0.066(4) 0.059(3) -0.025(3) 0.015(4) -0.073(5)
F16 0.0371(11) 0.0413(11) 0.0390(11) -0.0142(8) 0.0124(9) -0.0048(8)
F17 0.0396(12) 0.105(2) 0.0374(11) -0.0107(12) 0.0000(9) -0.0396(13)
F18 0.0392(11) 0.0368(10) 0.0495(12) 0.0022(9) 0.0090(9) -0.0105(8)
F19 0.0514(12) 0.0395(11) 0.0447(12) 0.0041(9) 0.0058(9) -0.0250(9)
F20 0.0597(14) 0.0236(9) 0.0952(19) -0.0050(10) -0.0027(13) -0.0197(9)
F21 0.129(2) 0.113(2) 0.0586(15) 0.0483(14) -0.0623(16) -0.099(2)
F22A 0.069(3) 0.113(4) 0.0338(16) 0.0202(19) -0.0295(16) -0.069(3)
F23A 0.0521(19) 0.0410(16) 0.108(3) 0.0106(17) -0.048(2) -0.0294(15)
F24A 0.0254(15) 0.100(3) 0.091(3) -0.053(3) 0.0055(16) -0.0229(18)
F22B 0.042(5) 0.088(8) 0.055(5) 0.015(5) -0.021(4) -0.048(6)
F23B 0.034(4) 0.067(5) 0.103(8) 0.011(5) -0.038(5) -0.022(4)
F24B 0.059(6) 0.106(8) 0.087(7) -0.052(6) -0.014(5) -0.046(5)
Cl1 0.0465(5) 0.0629(6) 0.0501(5) -0.0157(4) -0.0092(4) -0.0225(4)
Cl2 0.0697(8) 0.1392(13) 0.0783(9) -0.0701(9) 0.0206(7) -0.0586(9)

loop_
_atom_type_symbol
_atom_type_description
_atom_type_scat_dispersion_real
_atom_type_scat_dispersion_imag
_atom_type_scat_source
C C 0.0033 0.0016 'International Tables Vol C Tables 4.2.6.8 and 6.1.1.4'
H H 0.0000 0.0000 'International Tables Vol C Tables 4.2.6.8 and 6.1.1.4'
N N 0.0061 0.0033 'International Tables Vol C Tables 4.2.6.8 and 6.1.1.4'
B B 0.0013 0.0007 'International Tables Vol C Tables 4.2.6.8 and 6.1.1.4'
F F 0.0171 0.0103 'International Tables Vol C Tables 4.2.6.8 and 6.1.1.4'
Cl Cl 0.1484 0.1585 'International Tables Vol C Tables 4.2.6.8 and 6.1.1.4'

loop_
_geom_angle_atom_site_label_1
_geom_angle_atom_site_label_2
_geom_angle_atom_site_label_3
_geom_angle
C6 C1 C2 115.8(2)
C6 C1 B1 121.8(2)
C2 C1 B1 122.0(2)
C3 C2 C1 121.8(3)
C3 C2 H2 119.1
C1 C2 H2 119.1
C4 C3 C2 121.2(3)
C4 C3 C7 119.2(3)
C2 C3 C7 119.6(3)
C5 C4 C3 117.9(3)
C5 C4 H4 121.0
C3 C4 H4 121.0
C4 C5 C6 121.1(3)
C4 C5 C8 119.6(2)
C6 C5 C8 119.2(2)
C5 C6 C1 122.1(2)
C5 C6 H6 118.9
C1 C6 H6 118.9
F2 C7 F3 105.9(3)
F2 C7 F1 106.9(3)
F3 C7 F1 105.9(3)
F2 C7 C3 112.3(3)
F3 C7 C3 112.7(3)
F1 C7 C3 112.7(3)
F5 C8 F6 105.9(3)
F5 C8 F4 105.7(3)
F6 C8 F4 106.2(2)
F5 C8 C5 113.0(3)
F6 C8 C5 113.0(3)
F4 C8 C5 112.5(2)
C14 C9 C10 115.7(2)
C14 C9 B1 121.7(2)
C10 C9 B1 122.2(2)
C11 C10 C9 122.3(2)
C11 C10 H10 118.9
C9 C10 H10 118.9
C12 C11 C10 120.9(2)
C12 C11 C15 119.5(2)
C10 C11 C15 119.6(2)
C13 C12 C11 117.9(2)
C13 C12 H12 121.1
C11 C12 H12 121.1
C12 C13 C14 121.2(2)
C12 C13 C16 120.2(2)
C14 C13 C16 118.6(2)
C13 C14 C9 122.1(2)
C13 C14 H14 119.0
C9 C14 H14 119.0
F9 C15 F7 107.2(3)
F9 C15 F8 105.9(2)
F7 C15 F8 105.4(2)
F9 C15 C11 113.1(2)
F7 C15 C11 113.0(2)
F8 C15 C11 111.7(2)
F10 C16 F11 106.9(3)
F10 C16 F12 106.7(2)
F11 C16 F12 105.3(3)
F10 C16 C13 113.6(2)
F11 C16 C13 112.5(2)
F12 C16 C13 111.3(2)
C22 C17 C18 115.6(2)
C22 C17 B1 121.6(2)
C18 C17 B1 122.6(2)
C19 C18 C17 122.1(3)
C19 C18 H18 118.9
C17 C18 H18 118.9
C20 C19 C18 120.8(3)
C20 C19 C23 120.1(3)
C18 C19 C23 119.1(3)
C21 C20 C19 118.1(3)
C21 C20 H20 121.0
C19 C20 H20 121.0
C20 C21 C22 120.9(3)
C20 C21 C24 120.8(3)
C22 C21 C24 118.2(3)
C21 C22 C17 122.4(3)
C21 C22 H22 118.8
C17 C22 H22 118.8
F13A C23 F15A 112.1(8)
F15B C23 F13B 110.3(8)
F15B C23 F14B 102.7(7)
F13B C23 F14B 104.9(7)
F13A C23 F14A 102.3(7)
F15A C23 F14A 100.9(7)
F13A C23 C19 116.9(4)
F15B C23 C19 116.5(4)
F15A C23 C19 115.6(7)
F13B C23 C19 113.5(7)
F14B C23 C19 107.7(4)
F14A C23 C19 106.5(4)
F16 C24 F17 107.1(3)
F16 C24 F18 105.9(2)
F17 C24 F18 104.7(3)
F16 C24 C21 113.3(3)
F17 C24 C21 113.0(3)
F18 C24 C21 112.3(2)
C26 C25 C30 115.6(2)
C26 C25 B1 122.7(2)
C30 C25 B1 121.7(2)
C27 C26 C25 122.4(3)
C27 C26 H26 118.8
C25 C26 H26 118.8
C28 C27 C26 121.2(3)
C28 C27 C31 119.6(3)
C26 C27 C31 119.2(3)
C27 C28 C29 117.6(3)
C27 C28 H28 121.2
C29 C28 H28 121.2
C28 C29 C30 121.1(3)
C28 C29 C32 119.4(3)
C30 C29 C32 119.5(3)
C29 C30 C25 122.1(2)
C29 C30 H30 119.0
C25 C30 H30 119.0
F21 C31 F19 106.6(3)
F21 C31 F20 107.3(3)
F19 C31 F20 104.4(3)
F21 C31 C27 113.6(3)
F19 C31 C27 113.2(3)
F20 C31 C27 111.1(3)
F22B C32 F24B 116.8(10)
F22A C32 F24A 107.0(4)
F22A C32 F23A 105.3(4)
F24A C32 F23A 102.5(4)
F22B C32 F23B 105.6(9)
F24B C32 F23B 100.5(11)
F22B C32 C29 114.3(5)
F24B C32 C29 110.4(6)
F22A C32 C29 114.5(3)
F24A C32 C29 113.6(3)
F23A C32 C29 113.0(3)
F23B C32 C29 107.7(5)
N1 C33 H33A 109.5
N1 C33 H33B 109.5
H33A C33 H33B 109.5
N1 C33 H33C 109.5
H33A C33 H33C 109.5
H33B C33 H33C 109.5
N1 C34 N2 112.7(3)
N1 C34 H34 123.7
N2 C34 H34 123.7
N2 C35 C36 110.3(3)
N2 C35 H35A 109.6
C36 C35 H35A 109.6
N2 C35 H35B 109.6
C36 C35 H35B 109.6
H35A C35 H35B 108.1
C35 C36 H36A 109.5
C35 C36 H36B 109.5
H36A C36 H36B 109.5
C35 C36 H36C 109.5
H36A C36 H36C 109.5
H36B C36 H36C 109.5
C42 C37 C38 121.7(3)
C42 C37 N2 132.5(3)
C38 C37 N2 105.7(3)
N1 C38 C37 107.3(3)
N1 C38 C39 131.2(4)
C37 C38 C39 121.5(4)
C40 C39 C38 115.8(4)
C40 C39 H39 122.1
C38 C39 H39 122.1
C39 C40 C41 123.4(4)
C39 C40 H40 118.3
C41 C40 H40 118.3
C42 C41 C40 121.3(4)
C42 C41 H41 119.4
C40 C41 H41 119.4
C41 C42 C37 116.2(4)
C41 C42 H42 121.9
C37 C42 H42 121.9
Cl1 C43 Cl2 109.2(3)
Cl1 C43 H43A 109.8
Cl2 C43 H43A 109.8
Cl1 C43 H43B 109.8
Cl2 C43 H43B 109.8
H43A C43 H43B 108.3
C34 N1 C38 107.3(3)
C34 N1 C33 125.4(4)
C38 N1 C33 127.1(3)
C34 N2 C37 107.0(3)
C34 N2 C35 127.7(3)
C37 N2 C35 124.9(3)
C1 B1 C17 112.8(2)
C1 B1 C9 103.64(19)
C17 B1 C9 111.1(2)
C1 B1 C25 112.8(2)
C17 B1 C25 105.4(2)
C9 B1 C25 111.2(2)

loop_
_geom_bond_atom_site_label_1
_geom_bond_atom_site_label_2
_geom_bond_distance
C1 C6 1.398(4)
C1 C2 1.398(4)
C1 B1 1.627(4)
C2 C3 1.391(4)
C2 H2 0.9500
C3 C4 1.379(4)
C3 C7 1.487(4)
C4 C5 1.376(4)
C4 H4 0.9500
C5 C6 1.389(4)
C5 C8 1.489(4)
C6 H6 0.9500
C7 F2 1.331(4)
C7 F3 1.332(4)
C7 F1 1.332(4)
C8 F5 1.330(4)
C8 F6 1.331(3)
C8 F4 1.336(4)
C9 C14 1.395(4)
C9 C10 1.399(4)
C9 B1 1.630(4)
C10 C11 1.383(4)
C10 H10 0.9500
C11 C12 1.382(4)
C11 C15 1.487(4)
C12 C13 1.380(4)
C12 H12 0.9500
C13 C14 1.384(4)
C13 C16 1.484(4)
C14 H14 0.9500
C15 F9 1.321(4)
C15 F7 1.328(4)
C15 F8 1.340(4)
C16 F10 1.327(3)
C16 F11 1.333(4)
C16 F12 1.339(4)
C17 C22 1.392(4)
C17 C18 1.395(4)
C17 B1 1.628(4)
C18 C19 1.393(4)
C18 H18 0.9500
C19 C20 1.383(5)
C19 C23 1.487(4)
C20 C21 1.373(4)
C20 H20 0.9500
C21 C22 1.390(4)
C21 C24 1.488(4)
C22 H22 0.9500
C23 F13A 1.221(7)
C23 F15B 1.240(8)
C23 F15A 1.282(12)
C23 F13B 1.306(12)
C23 F14B 1.436(10)
C23 F14A 1.458(8)
C24 F16 1.329(4)
C24 F17 1.331(4)
C24 F18 1.333(4)
C25 C26 1.392(4)
C25 C30 1.399(4)
C25 B1 1.637(4)
C26 C27 1.384(4)
C26 H26 0.9500
C27 C28 1.378(4)
C27 C31 1.493(4)
C28 C29 1.384(4)
C28 H28 0.9500
C29 C30 1.388(4)
C29 C32 1.486(4)
C30 H30 0.9500
C31 F21 1.311(4)
C31 F19 1.325(4)
C31 F20 1.330(4)
C32 F22B 1.184(10)
C32 F24B 1.259(12)
C32 F22A 1.306(4)
C32 F24A 1.321(5)
C32 F23A 1.344(4)
C32 F23B 1.376(11)
C33 N1 1.480(5)
C33 H33A 0.9800
C33 H33B 0.9800
C33 H33C 0.9800
C34 N1 1.285(5)
C34 N2 1.315(4)
C34 H34 0.9500
C35 N2 1.463(4)
C35 C36 1.481(6)
C35 H35A 0.9900
C35 H35B 0.9900
C36 H36A 0.9800
C36 H36B 0.9800
C36 H36C 0.9800
C37 C42 1.379(5)
C37 C38 1.381(5)
C37 N2 1.385(4)
C38 N1 1.377(5)
C38 C39 1.384(5)
C39 C40 1.350(7)
C39 H39 0.9500
C40 C41 1.374(7)
C40 H40 0.9500
C41 C42 1.371(5)
C41 H41 0.9500
C42 H42 0.9500
C43 Cl1 1.758(5)
C43 Cl2 1.781(5)
C43 H43A 0.9900
C43 H43B 0.9900

loop_
_geom_hbond_atom_site_label_D
_geom_hbond_atom_site_label_H
_geom_hbond_atom_site_label_A
_geom_hbond_distance_DH
_geom_hbond_distance_HA
_geom_hbond_distance_DA
_geom_hbond_angle_DHA
_geom_hbond_site_symmetry_A
C34 H34 F4 0.95 2.53 3.292(4) 136.8 1_655
C34 H34 Cl2 0.95 2.88 3.726(4) 148.3 1_565
C36 H36A F24B 0.98 2.64 3.227(12) 119.0 .
C43 H43A Cl1 0.99 2.97 3.749(5) 136.4 2_656
C34 H34 F4 0.95 2.53 3.292(4) 136.8 1_655
C34 H34 Cl2 0.95 2.88 3.726(4) 148.3 1_565
C36 H36A F24B 0.98 2.64 3.227(12) 119.0 .
C43 H43A Cl1 0.99 2.97 3.749(5) 136.4 2_656

loop_
_geom_torsion_atom_site_label_1
_geom_torsion_atom_site_label_2
_geom_torsion_atom_site_label_3
_geom_torsion_atom_site_label_4
_geom_torsion
C6 C1 C2 C3 -0.6(4)
B1 C1 C2 C3 -173.7(2)
C1 C2 C3 C4 -0.1(4)
C1 C2 C3 C7 178.0(3)
C2 C3 C4 C5 0.4(4)
C7 C3 C4 C5 -177.7(3)
C3 C4 C5 C6 0.0(4)
C3 C4 C5 C8 178.5(3)
C4 C5 C6 C1 -0.8(4)
C8 C5 C6 C1 -179.3(2)
C2 C1 C6 C5 1.0(4)
B1 C1 C6 C5 174.1(2)
C4 C3 C7 F2 93.6(3)
C2 C3 C7 F2 -84.5(3)
C4 C3 C7 F3 -146.9(3)
C2 C3 C7 F3 35.0(4)
C4 C3 C7 F1 -27.1(4)
C2 C3 C7 F1 154.8(3)
C4 C5 C8 F5 -98.8(3)
C6 C5 C8 F5 79.7(3)
C4 C5 C8 F6 21.4(4)
C6 C5 C8 F6 -160.1(3)
C4 C5 C8 F4 141.7(3)
C6 C5 C8 F4 -39.8(4)
C14 C9 C10 C11 1.8(4)
B1 C9 C10 C11 174.8(2)
C9 C10 C11 C12 -0.3(4)
C9 C10 C11 C15 -178.7(3)
C10 C11 C12 C13 -1.5(4)
C15 C11 C12 C13 176.9(3)
C11 C12 C13 C14 1.7(4)
C11 C12 C13 C16 -175.8(3)
C12 C13 C14 C9 -0.1(4)
C16 C13 C14 C9 177.5(3)
C10 C9 C14 C13 -1.7(4)
B1 C9 C14 C13 -174.7(2)
C12 C11 C15 F9 20.5(4)
C10 C11 C15 F9 -161.0(3)
C12 C11 C15 F7 142.4(3)
C10 C11 C15 F7 -39.1(4)
C12 C11 C15 F8 -98.9(3)
C10 C11 C15 F8 79.6(3)
C12 C13 C16 F10 -17.7(4)
C14 C13 C16 F10 164.6(3)
C12 C13 C16 F11 -139.3(3)
C14 C13 C16 F11 43.0(4)
C12 C13 C16 F12 102.7(3)
C14 C13 C16 F12 -74.9(3)
C22 C17 C18 C19 -1.7(4)
B1 C17 C18 C19 -176.1(3)
C17 C18 C19 C20 0.1(5)
C17 C18 C19 C23 178.8(3)
C18 C19 C20 C21 1.4(5)
C23 C19 C20 C21 -177.3(3)
C19 C20 C21 C22 -1.3(4)
C19 C20 C21 C24 180.0(3)
C20 C21 C22 C17 -0.4(4)
C24 C21 C22 C17 178.3(3)
C18 C17 C22 C21 1.9(4)
B1 C17 C22 C21 176.3(2)
C20 C19 C23 F13A -156.0(8)
C18 C19 C23 F13A 25.3(9)
C20 C19 C23 F15B 134.1(8)
C18 C19 C23 F15B -44.7(9)
C20 C19 C23 F15A -20.7(9)
C18 C19 C23 F15A 160.6(7)
C20 C19 C23 F13B 4.3(9)
C18 C19 C23 F13B -174.4(8)
C20 C19 C23 F14B -111.3(7)
C18 C19 C23 F14B 70.0(7)
C20 C19 C23 F14A 90.5(6)
C18 C19 C23 F14A -88.3(6)
C20 C21 C24 F16 -5.2(4)
C22 C21 C24 F16 176.0(2)
C20 C21 C24 F17 -127.2(3)
C22 C21 C24 F17 54.0(4)
C20 C21 C24 F18 114.7(3)
C22 C21 C24 F18 -64.1(4)
C30 C25 C26 C27 1.3(4)
B1 C25 C26 C27 178.5(2)
C25 C26 C27 C28 -0.7(4)
C25 C26 C27 C31 -178.9(3)
C26 C27 C28 C29 -0.4(4)
C31 C27 C28 C29 177.8(3)
C27 C28 C29 C30 0.7(4)
C27 C28 C29 C32 178.4(3)
C28 C29 C30 C25 0.0(4)
C32 C29 C30 C25 -177.7(3)
C26 C25 C30 C29 -1.0(4)
B1 C25 C30 C29 -178.2(2)
C28 C27 C31 F21 21.6(5)
C26 C27 C31 F21 -160.1(3)
C28 C27 C31 F19 143.4(3)
C26 C27 C31 F19 -38.3(4)
C28 C27 C31 F20 -99.4(3)
C26 C27 C31 F20 78.8(4)
C28 C29 C32 F22B 156.7(9)
C30 C29 C32 F22B -25.5(9)
C28 C29 C32 F24B -69.1(10)
C30 C29 C32 F24B 108.6(10)
C28 C29 C32 F22A -20.4(5)
C30 C29 C32 F22A 157.3(4)
C28 C29 C32 F24A 102.9(4)
C30 C29 C32 F24A -79.3(4)
C28 C29 C32 F23A -140.9(3)
C30 C29 C32 F23A 36.8(4)
C28 C29 C32 F23B 39.7(8)
C30 C29 C32 F23B -142.6(7)
C42 C37 C38 N1 -179.6(3)
N2 C37 C38 N1 -0.3(4)
C42 C37 C38 C39 0.1(5)
N2 C37 C38 C39 179.4(3)
N1 C38 C39 C40 178.8(4)
C37 C38 C39 C40 -0.8(6)
C38 C39 C40 C41 2.1(7)
C39 C40 C41 C42 -2.6(7)
C40 C41 C42 C37 1.7(6)
C38 C37 C42 C41 -0.5(5)
N2 C37 C42 C41 -179.6(4)
N2 C34 N1 C38 -1.2(4)
N2 C34 N1 C33 173.7(3)
C37 C38 N1 C34 0.9(4)
C39 C38 N1 C34 -178.8(4)
C37 C38 N1 C33 -173.8(3)
C39 C38 N1 C33 6.5(6)
N1 C34 N2 C37 0.9(4)
N1 C34 N2 C35 -172.6(3)
C42 C37 N2 C34 178.8(4)
C38 C37 N2 C34 -0.3(4)
C42 C37 N2 C35 -7.4(6)
C38 C37 N2 C35 173.4(3)
C36 C35 N2 C34 99.9(4)
C36 C35 N2 C37 -72.6(4)
C6 C1 B1 C17 155.0(2)
C2 C1 B1 C17 -32.4(3)
C6 C1 B1 C9 -84.8(3)
C2 C1 B1 C9 87.8(3)
C6 C1 B1 C25 35.6(3)
C2 C1 B1 C25 -151.8(2)
C22 C17 B1 C1 152.0(2)
C18 C17 B1 C1 -33.9(3)
C22 C17 B1 C9 36.1(3)
C18 C17 B1 C9 -149.8(2)
C22 C17 B1 C25 -84.4(3)
C18 C17 B1 C25 89.6(3)
C14 C9 B1 C1 88.6(3)
C10 C9 B1 C1 -84.0(3)
C14 C9 B1 C17 -150.0(2)
C10 C9 B1 C17 37.5(3)
C14 C9 B1 C25 -32.9(3)
C10 C9 B1 C25 154.6(2)
C26 C25 B1 C1 29.0(3)
C30 C25 B1 C1 -153.9(2)
C26 C25 B1 C17 -94.6(3)
C30 C25 B1 C17 82.5(3)
C26 C25 B1 C9 145.0(2)
C30 C25 B1 C9 -38.0(3)
